data_2222466
loop_
_publ_author_name
'Fazaeli, Yousef'
'Najafi, Ezzatollah'
'Amini, Mostafa M.'
'Ng, Seik Weng'

_publ_section_title
Bis(\m-2-methylquinolin-1-ium-8-olato-\k^2^<i>O</i>:<i>O</i>')bis[(2-methylquinolin-1-ium-8-olato-\k<i>O</i>)tris(nitrato-\k^2^<i>O</i>,<i>O</i>')lanthanum(III)]
_journal_coeditor_code TK2454
_journal_issue 7
_journal_name_full 'Acta Crystallographica Section E'
_journal_page_first m711
_journal_paper_doi 10.1107/S1600536809019746
_journal_volume 65
_journal_year 2009
_chemical_formula_iupac '[La2 (C10 H9 N O)4 (N O3)6]'
_chemical_formula_moiety 'C40 H36 La2 N10 O22'
_chemical_formula_sum 'C40 H36 La2 N10 O22'
_chemical_formula_weight 1286.61
_chemical_name_systematic
;
Bis(\m-2-methylquinolin-1-ium-8-olato-\k^2^<i>O</i>:<i>O</i>')bis[(2-
methylquinolin-1-ium-8-olato-\k<i>O</i>)tris(nitrato-
\k^2^<i>O</i>,<i>O</i>')lanthanum(III)]
;
_space_group_IT_number 14
_symmetry_cell_setting monoclinic
_symmetry_space_group_name_Hall '-P 2yn'
_symmetry_space_group_name_H-M 'P 1 21/n 1'
_atom_sites_solution_hydrogens geom
_atom_sites_solution_primary direct
_atom_sites_solution_secondary difmap
_audit_creation_method SHELXL-97
_cell_angle_alpha 90
_cell_angle_beta 109.9520(10)
_cell_angle_gamma 90
_cell_formula_units_Z 2
_cell_length_a 10.7177(2)
_cell_length_b 18.3308(3)
_cell_length_c 12.4473(2)
_cell_measurement_reflns_used 9940
_cell_measurement_temperature 100(2)
_cell_measurement_theta_max 28.3
_cell_measurement_theta_min 2.3
_cell_volume 2298.67(7)
_computing_cell_refinement 'SAINT (Bruker, 2008)'
_computing_data_collection 'APEX2 (Bruker, 2008)'
_computing_data_reduction 'SAINT (Bruker, 2008)'
_computing_molecular_graphics 'X-SEED (Barbour, 2001)'
_computing_publication_material 'publCIF (Westrip, 2009)'
_computing_structure_refinement 'SHELXL97 (Sheldrick, 2008)'
_computing_structure_solution 'SHELXS97 (Sheldrick, 2008)'
_diffrn_ambient_temperature 100(2)
_diffrn_measured_fraction_theta_full 0.996
_diffrn_measured_fraction_theta_max 0.996
_diffrn_measurement_device_type 'Bruker SMART APEX'
_diffrn_measurement_method \w
_diffrn_radiation_monochromator graphite
_diffrn_radiation_source 'fine-focus sealed tube'
_diffrn_radiation_type MoK\a
_diffrn_radiation_wavelength 0.71073
_diffrn_reflns_av_R_equivalents 0.020
_diffrn_reflns_av_sigmaI/netI 0.015
_diffrn_reflns_limit_h_max 13
_diffrn_reflns_limit_h_min -13
_diffrn_reflns_limit_k_max 23
_diffrn_reflns_limit_k_min -23
_diffrn_reflns_limit_l_max 15
_diffrn_reflns_limit_l_min -16
_diffrn_reflns_number 28922
_diffrn_reflns_theta_full 27.5
_diffrn_reflns_theta_max 27.5
_diffrn_reflns_theta_min 2.1
_diffrn_standards_decay_% 0
_diffrn_standards_interval_count 0
_diffrn_standards_interval_time 0
_diffrn_standards_number 0
_exptl_absorpt_coefficient_mu 1.931
_exptl_absorpt_correction_T_max 0.830
_exptl_absorpt_correction_T_min 0.699
_exptl_absorpt_correction_type multi-scan
_exptl_absorpt_process_details '(SADABS; Sheldrick, 1996)'
_exptl_crystal_colour Yellow
_exptl_crystal_density_diffrn 1.859
_exptl_crystal_density_method 'not measured'
_exptl_crystal_description Block
_exptl_crystal_F_000 1272
_exptl_crystal_size_max 0.20
_exptl_crystal_size_mid 0.15
_exptl_crystal_size_min 0.10
_refine_diff_density_max 0.64
_refine_diff_density_min -0.36
_refine_ls_extinction_method none
_refine_ls_goodness_of_fit_ref 1.05
_refine_ls_hydrogen_treatment mixed
_refine_ls_matrix_type full
_refine_ls_number_parameters 344
_refine_ls_number_reflns 5258
_refine_ls_number_restraints 2
_refine_ls_restrained_S_all 1.05
_refine_ls_R_factor_all 0.024
_refine_ls_R_factor_gt 0.022
_refine_ls_shift/su_max 0.001
_refine_ls_shift/su_mean 0.001
_refine_ls_structure_factor_coef Fsqd
_refine_ls_weighting_details 'calc w=1/[\s^2^(Fo^2^)+(0.0293P)^2^+2.866P] where P=(Fo^2^+2Fc^2^)/3'
_refine_ls_weighting_scheme calc
_refine_ls_wR_factor_gt 0.054
_refine_ls_wR_factor_ref 0.057
_reflns_number_gt 4897
_reflns_number_total 5258
_reflns_threshold_expression I>2\s(I)
_cod_data_source_file tk2454.cif
_cod_data_source_block I
_cod_depositor_comments
;
The following automatic conversions were performed:
'_symmetry_cell_setting' value 'Monoclinic' changed to 'monoclinic'
according to '/home/saulius/struct/CIF-dictionaries/cif_core.dic'
dictionary named 'cif_core.dic' version 2.4.1 from
2010-06-29.

'_exptl_absorpt_correction_type' value 'Multi-scan' changed
to 'multi-scan' according to
'/home/saulius/struct/CIF-dictionaries/cif_core.dic' dictionary named
'cif_core.dic' version 2.4.1 from 2010-06-29.

Automatic conversion script
Id: cif_fix_enum 1527 2010-12-29 10:47:43Z saulius 

The following automatic conversions were performed:

'_symmetry_cell_setting' value 'Monoclinic' changed to 'monoclinic'
according to /home/saulius/struct/CIF-dictionaries/cif_core.dic
dictionary named 'cif_core.dic' version 2.4.1 from
2010-06-29.

'_exptl_absorpt_correction_type' value 'Multi-scan'
changed to 'multi-scan' according to
/home/saulius/struct/CIF-dictionaries/cif_core.dic dictionary named
'cif_core.dic' version 2.4.1 from 2010-06-29.

Automatic conversion script
Id: cif_fix_values 1715 2011-07-08 13:25:40Z adriana 
;
_cod_original_sg_symbol_H-M 'P 21/n'
_cod_database_code 2222466
_cod_database_fobs_code 2222466

loop_
_symmetry_equiv_pos_as_xyz
'x, y, z'
'-x+1/2, y+1/2, -z+1/2'
'-x, -y, -z'
'x-1/2, -y-1/2, z-1/2'

loop_
_atom_site_type_symbol
_atom_site_label
_atom_site_fract_x
_atom_site_fract_y
_atom_site_fract_z
_atom_site_U_iso_or_equiv
_atom_site_adp_type
_atom_site_calc_flag
_atom_site_refinement_flags
_atom_site_occupancy
_atom_site_disorder_assembly
_atom_site_disorder_group
La La1 0.627521(11) 0.471863(6) 0.661979(10) 0.01366(5) Uani d . 1 . .
O O1 0.39482(14) 0.47330(8) 0.52498(13) 0.0153(3) Uani d . 1 . .
O O2 0.55263(15) 0.38409(8) 0.76113(14) 0.0197(3) Uani d . 1 . .
O O3 0.51647(17) 0.53810(9) 0.79000(15) 0.0241(3) Uani d . 1 . .
O O4 0.57975(17) 0.61199(9) 0.68318(15) 0.0259(4) Uani d . 1 . .
O O5 0.4652(2) 0.65310(11) 0.7854(2) 0.0433(5) Uani d . 1 . .
O O6 0.81044(17) 0.50974(11) 0.84912(14) 0.0281(4) Uani d . 1 . .
O O7 0.84706(16) 0.54647(10) 0.69668(14) 0.0249(3) Uani d . 1 . .
O O8 0.97394(18) 0.58366(12) 0.86437(17) 0.0380(5) Uani d . 1 . .
O O9 0.81082(16) 0.37627(10) 0.69806(16) 0.0287(4) Uani d . 1 . .
O O10 0.63565(19) 0.34935(10) 0.55359(15) 0.0311(4) Uani d . 1 . .
O O11 0.7770(3) 0.26474(13) 0.6382(2) 0.0668(8) Uani d . 1 . .
N N1 0.31296(18) 0.33149(10) 0.50479(16) 0.0185(4) Uani d D 1 . .
H H1 0.379(2) 0.3456(15) 0.483(2) 0.026(7) Uiso d D 1 . .
N N2 0.37563(17) 0.42049(11) 0.86348(15) 0.0178(4) Uani d D 1 . .
H H2 0.423(2) 0.4525(11) 0.842(2) 0.017(6) Uiso d D 1 . .
N N3 0.51907(19) 0.60337(11) 0.75377(18) 0.0234(4) Uani d . 1 . .
N N4 0.87999(19) 0.54744(12) 0.80494(18) 0.0234(4) Uani d . 1 . .
N N5 0.7429(2) 0.32815(12) 0.62974(19) 0.0313(5) Uani d . 1 . .
C C1 0.2499(2) 0.38214(12) 0.54963(17) 0.0156(4) Uani d . 1 . .
C C2 0.2910(2) 0.45585(12) 0.55661(17) 0.0151(4) Uani d . 1 . .
C C3 0.2200(2) 0.50601(13) 0.59584(19) 0.0201(4) Uani d . 1 . .
H H3 0.2432 0.5562 0.5991 0.024 Uiso calc R 1 . .
C C4 0.1140(2) 0.48398(15) 0.6309(2) 0.0255(5) Uani d . 1 . .
H H4 0.0661 0.5197 0.6563 0.031 Uiso calc R 1 . .
C C5 0.0788(2) 0.41235(15) 0.6292(2) 0.0263(5) Uani d . 1 . .
H H5 0.0089 0.3982 0.6555 0.032 Uiso calc R 1 . .
C C6 0.1471(2) 0.35933(13) 0.58808(18) 0.0211(4) Uani d . 1 . .
C C7 0.1194(2) 0.28332(14) 0.5841(2) 0.0281(5) Uani d . 1 . .
H H7 0.0524 0.2656 0.6114 0.034 Uiso calc R 1 . .
C C8 0.1881(3) 0.23603(13) 0.5416(2) 0.0290(5) Uani d . 1 . .
H H8 0.1694 0.1853 0.5408 0.035 Uiso calc R 1 . .
C C9 0.2862(2) 0.26032(12) 0.49867(19) 0.0235(5) Uani d . 1 . .
C C10 0.3615(3) 0.21221(14) 0.4471(2) 0.0340(6) Uani d . 1 . .
H H10A 0.3016 0.1754 0.3991 0.051 Uiso calc R 1 . .
H H10B 0.4328 0.1879 0.5078 0.051 Uiso calc R 1 . .
H H10C 0.3997 0.2415 0.4001 0.051 Uiso calc R 1 . .
C C11 0.3925(2) 0.34856(12) 0.84219(18) 0.0176(4) Uani d . 1 . .
C C12 0.4870(2) 0.33087(12) 0.78824(18) 0.0173(4) Uani d . 1 . .
C C13 0.5007(2) 0.25687(12) 0.76861(19) 0.0213(4) Uani d . 1 . .
H H13 0.5619 0.2422 0.7327 0.026 Uiso calc R 1 . .
C C14 0.4262(3) 0.20362(13) 0.8008(2) 0.0265(5) Uani d . 1 . .
H H14 0.4391 0.1537 0.7868 0.032 Uiso calc R 1 . .
C C15 0.3352(3) 0.22155(14) 0.8518(2) 0.0280(5) Uani d . 1 . .
H H15 0.2859 0.1845 0.8727 0.034 Uiso calc R 1 . .
C C16 0.3157(2) 0.29544(13) 0.87294(19) 0.0222(5) Uani d . 1 . .
C C17 0.2211(2) 0.32082(15) 0.9205(2) 0.0293(5) Uani d . 1 . .
H H17 0.1653 0.2866 0.9396 0.035 Uiso calc R 1 . .
C C18 0.2081(2) 0.39351(15) 0.9397(2) 0.0286(5) Uani d . 1 . .
H H18 0.1446 0.4093 0.9725 0.034 Uiso calc R 1 . .
C C19 0.2892(2) 0.44488(14) 0.91067(19) 0.0229(5) Uani d . 1 . .
C C20 0.2841(3) 0.52479(14) 0.9304(2) 0.0278(5) Uani d . 1 . .
H H20A 0.3358 0.5506 0.8908 0.042 Uiso calc R 1 . .
H H20B 0.3216 0.5349 1.0125 0.042 Uiso calc R 1 . .
H H20C 0.1917 0.5414 0.9009 0.042 Uiso calc R 1 . .

loop_
_atom_site_aniso_label
_atom_site_aniso_U_11
_atom_site_aniso_U_22
_atom_site_aniso_U_33
_atom_site_aniso_U_12
_atom_site_aniso_U_13
_atom_site_aniso_U_23
La1 0.01291(7) 0.01585(7) 0.01372(7) -0.00115(4) 0.00648(5) 0.00089(4)
O1 0.0135(7) 0.0175(7) 0.0165(7) -0.0023(5) 0.0073(6) 0.0011(6)
O2 0.0205(7) 0.0183(7) 0.0243(8) 0.0005(6) 0.0129(6) 0.0048(6)
O3 0.0275(9) 0.0219(8) 0.0293(9) -0.0028(6) 0.0182(7) -0.0025(7)
O4 0.0336(9) 0.0189(8) 0.0277(9) -0.0011(7) 0.0135(7) 0.0016(7)
O5 0.0421(11) 0.0277(10) 0.0687(15) 0.0063(8) 0.0302(11) -0.0141(10)
O6 0.0249(9) 0.0433(10) 0.0175(8) -0.0090(8) 0.0092(7) -0.0023(7)
O7 0.0203(8) 0.0363(9) 0.0202(8) -0.0081(7) 0.0094(6) -0.0026(7)
O8 0.0248(9) 0.0518(12) 0.0333(10) -0.0167(8) 0.0045(8) -0.0121(9)
O9 0.0206(8) 0.0328(9) 0.0354(10) 0.0050(7) 0.0129(7) 0.0039(8)
O10 0.0399(10) 0.0305(9) 0.0211(9) 0.0092(8) 0.0079(8) -0.0024(7)
O11 0.105(2) 0.0392(13) 0.0404(13) 0.0431(14) 0.0049(13) -0.0060(10)
N1 0.0187(9) 0.0173(9) 0.0174(9) -0.0025(7) 0.0035(7) 0.0021(7)
N2 0.0171(8) 0.0223(9) 0.0157(9) -0.0016(7) 0.0078(7) 0.0035(7)
N3 0.0192(9) 0.0204(9) 0.0304(11) 0.0000(7) 0.0083(8) -0.0055(8)
N4 0.0171(9) 0.0310(10) 0.0226(10) -0.0028(8) 0.0073(8) -0.0048(8)
N5 0.0433(13) 0.0308(11) 0.0245(11) 0.0161(10) 0.0175(10) 0.0032(9)
C1 0.0131(9) 0.0205(10) 0.0115(9) -0.0013(7) 0.0020(7) 0.0037(8)
C2 0.0127(9) 0.0200(10) 0.0125(9) -0.0018(7) 0.0043(7) 0.0022(8)
C3 0.0174(10) 0.0232(11) 0.0190(11) 0.0020(8) 0.0056(8) -0.0012(9)
C4 0.0157(10) 0.0415(14) 0.0202(11) 0.0039(9) 0.0073(8) -0.0029(10)
C5 0.0150(10) 0.0476(15) 0.0190(11) -0.0069(10) 0.0094(8) 0.0013(10)
C6 0.0151(10) 0.0315(12) 0.0145(10) -0.0068(9) 0.0024(8) 0.0056(9)
C7 0.0245(11) 0.0354(14) 0.0196(11) -0.0144(10) 0.0012(9) 0.0093(10)
C8 0.0333(13) 0.0218(11) 0.0222(12) -0.0125(10) -0.0029(10) 0.0082(9)
C9 0.0296(12) 0.0175(10) 0.0157(10) -0.0024(9) -0.0021(9) 0.0013(8)
C10 0.0449(15) 0.0219(12) 0.0286(13) 0.0047(11) 0.0038(11) -0.0028(10)
C11 0.0173(9) 0.0198(10) 0.0145(10) -0.0015(8) 0.0039(8) 0.0043(8)
C12 0.0174(10) 0.0181(10) 0.0152(10) -0.0014(8) 0.0039(8) 0.0033(8)
C13 0.0255(11) 0.0185(10) 0.0173(10) 0.0017(8) 0.0039(9) 0.0019(8)
C14 0.0363(13) 0.0183(11) 0.0201(11) -0.0044(9) 0.0034(10) 0.0015(9)
C15 0.0342(13) 0.0251(12) 0.0222(12) -0.0117(10) 0.0064(10) 0.0048(9)
C16 0.0212(10) 0.0288(12) 0.0150(10) -0.0074(9) 0.0039(8) 0.0051(9)
C17 0.0233(11) 0.0429(15) 0.0236(12) -0.0098(10) 0.0107(10) 0.0055(11)
C18 0.0227(11) 0.0450(15) 0.0234(12) -0.0038(10) 0.0145(10) 0.0028(11)
C19 0.0192(10) 0.0338(13) 0.0162(11) 0.0014(9) 0.0069(8) 0.0020(9)
C20 0.0282(12) 0.0333(13) 0.0263(13) 0.0037(10) 0.0148(10) 0.0003(10)

loop_
_atom_type_symbol
_atom_type_description
_atom_type_scat_dispersion_real
_atom_type_scat_dispersion_imag
_atom_type_scat_source
C C 0.0033 0.0016 'International Tables Vol C Tables 4.2.6.8 and 6.1.1.4'
H H 0.0000 0.0000 'International Tables Vol C Tables 4.2.6.8 and 6.1.1.4'
N N 0.0061 0.0033 'International Tables Vol C Tables 4.2.6.8 and 6.1.1.4'
O O 0.0106 0.0060 'International Tables Vol C Tables 4.2.6.8 and 6.1.1.4'
La La -0.2871 2.4523 'International Tables Vol C Tables 4.2.6.8 and 6.1.1.4'

loop_
_geom_angle_atom_site_label_1
_geom_angle_atom_site_label_2
_geom_angle_atom_site_label_3
_geom_angle_site_symmetry_1
_geom_angle_site_symmetry_3
_geom_angle
_geom_angle_publ_flag
O2 La1 O1 . 3_666 147.09(5) ?
O2 La1 O1 . . 85.68(5) ?
O1 La1 O1 3_666 . 66.36(6) ?
O2 La1 O9 . . 79.43(5) ?
O1 La1 O9 3_666 . 105.44(5) ?
O1 La1 O9 . . 131.04(5) ?
O2 La1 O6 . . 90.03(6) ?
O1 La1 O6 3_666 . 122.78(5) ?
O1 La1 O6 . . 152.87(5) ?
O9 La1 O6 . . 73.96(6) ?
O2 La1 O3 . . 71.61(5) ?
O1 La1 O3 3_666 . 118.10(5) ?
O1 La1 O3 . . 81.59(5) ?
O9 La1 O3 . . 134.40(6) ?
O6 La1 O3 . . 71.66(6) ?
O2 La1 O7 . . 136.33(5) ?
O1 La1 O7 3_666 . 74.72(5) ?
O1 La1 O7 . . 137.50(5) ?
O9 La1 O7 . . 74.71(6) ?
O6 La1 O7 . . 49.33(5) ?
O3 La1 O7 . . 103.20(5) ?
O2 La1 O10 . . 76.14(6) ?
O1 La1 O10 3_666 . 82.77(5) ?
O1 La1 O10 . . 81.90(5) ?
O9 La1 O10 . . 49.32(6) ?
O6 La1 O10 . . 122.99(6) ?
O3 La1 O10 . . 144.64(6) ?
O7 La1 O10 . . 110.09(6) ?
O2 La1 O4 . . 120.22(5) ?
O1 La1 O4 3_666 . 74.90(5) ?
O1 La1 O4 . . 82.87(5) ?
O9 La1 O4 . . 144.12(6) ?
O6 La1 O4 . . 76.23(6) ?
O3 La1 O4 . . 48.71(5) ?
O7 La1 O4 . . 70.83(5) ?
O10 La1 O4 . . 156.62(5) ?
C2 O1 La1 . 3_666 123.42(12) ?
C2 O1 La1 . . 122.24(12) ?
La1 O1 La1 3_666 . 113.64(6) ?
C12 O2 La1 . . 163.94(14) ?
N3 O3 La1 . . 98.69(13) ?
N3 O4 La1 . . 96.33(12) ?
N4 O6 La1 . . 97.65(13) ?
N4 O7 La1 . . 95.21(12) ?
N5 O9 La1 . . 97.36(13) ?
N5 O10 La1 . . 93.33(13) ?
C9 N1 C1 . . 124.0(2) ?
C9 N1 H1 . . 116.9(19) ?
C1 N1 H1 . . 119.0(19) ?
C19 N2 C11 . . 124.5(2) ?
C19 N2 H2 . . 118.1(18) ?
C11 N2 H2 . . 117.4(18) ?
O5 N3 O4 . . 122.9(2) ?
O5 N3 O3 . . 121.1(2) ?
O4 N3 O3 . . 115.96(18) ?
O8 N4 O6 . . 121.1(2) ?
O8 N4 O7 . . 121.5(2) ?
O6 N4 O7 . . 117.34(18) ?
O11 N5 O9 . . 121.4(2) ?
O11 N5 O10 . . 121.7(3) ?
O9 N5 O10 . . 116.9(2) ?
N1 C1 C6 . . 119.2(2) ?
N1 C1 C2 . . 119.01(18) ?
C6 C1 C2 . . 121.8(2) ?
O1 C2 C3 . . 123.8(2) ?
O1 C2 C1 . . 118.82(19) ?
C3 C2 C1 . . 117.34(19) ?
C2 C3 C4 . . 121.2(2) ?
C2 C3 H3 . . 119.4 ?
C4 C3 H3 . . 119.4 ?
C5 C4 C3 . . 121.3(2) ?
C5 C4 H4 . . 119.4 ?
C3 C4 H4 . . 119.4 ?
C4 C5 C6 . . 119.5(2) ?
C4 C5 H5 . . 120.2 ?
C6 C5 H5 . . 120.2 ?
C1 C6 C5 . . 118.8(2) ?
C1 C6 C7 . . 117.2(2) ?
C5 C6 C7 . . 124.0(2) ?
C8 C7 C6 . . 120.4(2) ?
C8 C7 H7 . . 119.8 ?
C6 C7 H7 . . 119.8 ?
C7 C8 C9 . . 121.5(2) ?
C7 C8 H8 . . 119.3 ?
C9 C8 H8 . . 119.3 ?
N1 C9 C8 . . 117.6(2) ?
N1 C9 C10 . . 118.0(2) ?
C8 C9 C10 . . 124.4(2) ?
C9 C10 H10A . . 109.5 ?
C9 C10 H10B . . 109.5 ?
H10A C10 H10B . . 109.5 ?
C9 C10 H10C . . 109.5 ?
H10A C10 H10C . . 109.5 ?
H10B C10 H10C . . 109.5 ?
N2 C11 C16 . . 119.0(2) ?
N2 C11 C12 . . 118.05(19) ?
C16 C11 C12 . . 122.9(2) ?
O2 C12 C13 . . 125.5(2) ?
O2 C12 C11 . . 118.66(19) ?
C13 C12 C11 . . 115.9(2) ?
C12 C13 C14 . . 121.5(2) ?
C12 C13 H13 . . 119.3 ?
C14 C13 H13 . . 119.3 ?
C15 C14 C13 . . 121.9(2) ?
C15 C14 H14 . . 119.0 ?
C13 C14 H14 . . 119.0 ?
C14 C15 C16 . . 119.4(2) ?
C14 C15 H15 . . 120.3 ?
C16 C15 H15 . . 120.3 ?
C11 C16 C15 . . 118.4(2) ?
C11 C16 C17 . . 117.0(2) ?
C15 C16 C17 . . 124.5(2) ?
C18 C17 C16 . . 121.5(2) ?
C18 C17 H17 . . 119.3 ?
C16 C17 H17 . . 119.3 ?
C17 C18 C19 . . 119.8(2) ?
C17 C18 H18 . . 120.1 ?
C19 C18 H18 . . 120.1 ?
N2 C19 C18 . . 118.1(2) ?
N2 C19 C20 . . 118.2(2) ?
C18 C19 C20 . . 123.7(2) ?
C19 C20 H20A . . 109.5 ?
C19 C20 H20B . . 109.5 ?
H20A C20 H20B . . 109.5 ?
C19 C20 H20C . . 109.5 ?
H20A C20 H20C . . 109.5 ?
H20B C20 H20C . . 109.5 ?

loop_
_geom_bond_atom_site_label_1
_geom_bond_atom_site_label_2
_geom_bond_site_symmetry_2
_geom_bond_distance
_geom_bond_publ_flag
La1 O2 . 2.3308(15) ?
La1 O1 3_666 2.4704(15) ?
La1 O1 . 2.4953(15) ?
La1 O9 . 2.5553(17) ?
La1 O6 . 2.5759(17) ?
La1 O3 . 2.5932(16) ?
La1 O7 . 2.6267(16) ?
La1 O10 . 2.6365(18) ?
La1 O4 . 2.6499(16) ?
O1 C2 . 1.340(2) ?
O1 La1 3_666 2.4704(15) ?
O2 C12 . 1.312(3) ?
O3 N3 . 1.282(3) ?
O4 N3 . 1.269(3) ?
O5 N3 . 1.214(3) ?
O6 N4 . 1.271(3) ?
O7 N4 . 1.271(3) ?
O8 N4 . 1.222(3) ?
O9 N5 . 1.268(3) ?
O10 N5 . 1.276(3) ?
O11 N5 . 1.212(3) ?
N1 C9 . 1.332(3) ?
N1 C1 . 1.374(3) ?
N1 H1 . 0.875(10) ?
N2 C19 . 1.332(3) ?
N2 C11 . 1.369(3) ?
N2 H2 . 0.873(10) ?
C1 C6 . 1.407(3) ?
C1 C2 . 1.414(3) ?
C2 C3 . 1.384(3) ?
C3 C4 . 1.408(3) ?
C3 H3 . 0.9500 ?
C4 C5 . 1.364(4) ?
C4 H4 . 0.9500 ?
C5 C6 . 1.413(4) ?
C5 H5 . 0.9500 ?
C6 C7 . 1.422(3) ?
C7 C8 . 1.356(4) ?
C7 H7 . 0.9500 ?
C8 C9 . 1.404(4) ?
C8 H8 . 0.9500 ?
C9 C10 . 1.482(4) ?
C10 H10A . 0.9800 ?
C10 H10B . 0.9800 ?
C10 H10C . 0.9800 ?
C11 C16 . 1.409(3) ?
C11 C12 . 1.431(3) ?
C12 C13 . 1.395(3) ?
C13 C14 . 1.403(3) ?
C13 H13 . 0.9500 ?
C14 C15 . 1.373(4) ?
C14 H14 . 0.9500 ?
C15 C16 . 1.409(4) ?
C15 H15 . 0.9500 ?
C16 C17 . 1.416(3) ?
C17 C18 . 1.369(4) ?
C17 H17 . 0.9500 ?
C18 C19 . 1.410(3) ?
C18 H18 . 0.9500 ?
C19 C20 . 1.489(3) ?
C20 H20A . 0.9800 ?
C20 H20B . 0.9800 ?
C20 H20C . 0.9800 ?

loop_
_geom_hbond_atom_site_label_D
_geom_hbond_atom_site_label_H
_geom_hbond_atom_site_label_A
_geom_hbond_site_symmetry_A
_geom_hbond_distance_DH
_geom_hbond_distance_HA
_geom_hbond_distance_DA
_geom_hbond_angle_DHA
_geom_hbond_publ_flag
N1 H1 O4 3_666 0.880(10) 2.39(2) 3.115(3) 140(2) yes
N2 H2 O3 . 0.870(10) 2.080(10) 2.950(2) 173(2) yes

loop_
_geom_torsion_atom_site_label_1
_geom_torsion_atom_site_label_2
_geom_torsion_atom_site_label_3
_geom_torsion_atom_site_label_4
_geom_torsion_site_symmetry_1
_geom_torsion_site_symmetry_2
_geom_torsion_site_symmetry_3
_geom_torsion_site_symmetry_4
_geom_torsion
_geom_torsion_publ_flag
O2 La1 O1 C2 . . . . 27.09(15) ?
O1 La1 O1 C2 3_666 . . . -170.71(18) ?
O9 La1 O1 C2 . . . . 99.05(15) ?
O6 La1 O1 C2 . . . . -54.5(2) ?
O3 La1 O1 C2 . . . . -44.94(15) ?
O7 La1 O1 C2 . . . . -145.33(14) ?
O10 La1 O1 C2 . . . . 103.68(15) ?
O4 La1 O1 C2 . . . . -94.12(15) ?
O2 La1 O1 La1 . . . 3_666 -162.20(7) ?
O1 La1 O1 La1 3_666 . . 3_666 0.0 ?
O9 La1 O1 La1 . . . 3_666 -90.24(8) ?
O6 La1 O1 La1 . . . 3_666 116.21(11) ?
O3 La1 O1 La1 . . . 3_666 125.77(6) ?
O7 La1 O1 La1 . . . 3_666 25.38(10) ?
O10 La1 O1 La1 . . . 3_666 -85.61(7) ?
O4 La1 O1 La1 . . . 3_666 76.59(6) ?
O1 La1 O2 C12 3_666 . . . -2.5(6) ?
O1 La1 O2 C12 . . . . 28.6(5) ?
O9 La1 O2 C12 . . . . -104.6(5) ?
O6 La1 O2 C12 . . . . -178.2(5) ?
O3 La1 O2 C12 . . . . 111.1(5) ?
O7 La1 O2 C12 . . . . -158.8(5) ?
O10 La1 O2 C12 . . . . -54.1(5) ?
O4 La1 O2 C12 . . . . 107.7(5) ?
O2 La1 O3 N3 . . . . -172.85(14) ?
O1 La1 O3 N3 3_666 . . . -27.22(14) ?
O1 La1 O3 N3 . . . . -84.63(13) ?
O9 La1 O3 N3 . . . . 133.73(13) ?
O6 La1 O3 N3 . . . . 90.79(13) ?
O7 La1 O3 N3 . . . . 52.32(14) ?
O10 La1 O3 N3 . . . . -147.60(12) ?
O4 La1 O3 N3 . . . . 3.24(12) ?
O2 La1 O4 N3 . . . . 1.05(15) ?
O1 La1 O4 N3 3_666 . . . 149.16(13) ?
O1 La1 O4 N3 . . . . 81.80(13) ?
O9 La1 O4 N3 . . . . -115.25(14) ?
O6 La1 O4 N3 . . . . -80.79(13) ?
O3 La1 O4 N3 . . . . -3.25(12) ?
O7 La1 O4 N3 . . . . -132.09(14) ?
O10 La1 O4 N3 . . . . 131.47(16) ?
O2 La1 O6 N4 . . . . 166.36(14) ?
O1 La1 O6 N4 3_666 . . . -10.92(16) ?
O1 La1 O6 N4 . . . . -113.08(15) ?
O9 La1 O6 N4 . . . . 87.38(14) ?
O3 La1 O6 N4 . . . . -123.06(15) ?
O7 La1 O6 N4 . . . . 3.96(12) ?
O10 La1 O6 N4 . . . . 92.94(15) ?
O4 La1 O6 N4 . . . . -72.44(14) ?
O2 La1 O7 N4 . . . . -29.91(17) ?
O1 La1 O7 N4 3_666 . . . 163.12(14) ?
O1 La1 O7 N4 . . . . 139.10(12) ?
O9 La1 O7 N4 . . . . -85.73(14) ?
O6 La1 O7 N4 . . . . -3.94(13) ?
O3 La1 O7 N4 . . . . 47.18(14) ?
O10 La1 O7 N4 . . . . -120.70(13) ?
O4 La1 O7 N4 . . . . 84.13(13) ?
O2 La1 O9 N5 . . . . 70.58(14) ?
O1 La1 O9 N5 3_666 . . . -75.98(14) ?
O1 La1 O9 N5 . . . . -4.11(16) ?
O6 La1 O9 N5 . . . . 163.69(15) ?
O3 La1 O9 N5 . . . . 121.40(14) ?
O7 La1 O9 N5 . . . . -144.95(14) ?
O10 La1 O9 N5 . . . . -10.16(13) ?
O4 La1 O9 N5 . . . . -161.43(13) ?
O2 La1 O10 N5 . . . . -77.84(14) ?
O1 La1 O10 N5 3_666 . . . 127.61(14) ?
O1 La1 O10 N5 . . . . -165.36(14) ?
O9 La1 O10 N5 . . . . 10.04(13) ?
O6 La1 O10 N5 . . . . 2.99(16) ?
O3 La1 O10 N5 . . . . -102.47(16) ?
O7 La1 O10 N5 . . . . 56.84(15) ?
O4 La1 O10 N5 . . . . 144.81(15) ?
La1 O4 N3 O5 . . . . -173.9(2) ?
La1 O4 N3 O3 . . . . 5.5(2) ?
La1 O3 N3 O5 . . . . 173.8(2) ?
La1 O3 N3 O4 . . . . -5.7(2) ?
La1 O6 N4 O8 . . . . 172.3(2) ?
La1 O6 N4 O7 . . . . -7.0(2) ?
La1 O7 N4 O8 . . . . -172.5(2) ?
La1 O7 N4 O6 . . . . 6.8(2) ?
La1 O9 N5 O11 . . . . -160.3(2) ?
La1 O9 N5 O10 . . . . 18.1(2) ?
La1 O10 N5 O11 . . . . 161.0(3) ?
La1 O10 N5 O9 . . . . -17.4(2) ?
C9 N1 C1 C6 . . . . -2.5(3) ?
C9 N1 C1 C2 . . . . 177.0(2) ?
La1 O1 C2 C3 3_666 . . . -79.0(2) ?
La1 O1 C2 C3 . . . . 90.8(2) ?
La1 O1 C2 C1 3_666 . . . 100.81(19) ?
La1 O1 C2 C1 . . . . -89.4(2) ?
N1 C1 C2 O1 . . . . -3.6(3) ?
C6 C1 C2 O1 . . . . 175.98(19) ?
N1 C1 C2 C3 . . . . 176.21(19) ?
C6 C1 C2 C3 . . . . -4.2(3) ?
O1 C2 C3 C4 . . . . -178.2(2) ?
C1 C2 C3 C4 . . . . 2.1(3) ?
C2 C3 C4 C5 . . . . 1.0(4) ?
C3 C4 C5 C6 . . . . -2.0(4) ?
N1 C1 C6 C5 . . . . -177.14(19) ?
C2 C1 C6 C5 . . . . 3.3(3) ?
N1 C1 C6 C7 . . . . 3.6(3) ?
C2 C1 C6 C7 . . . . -176.0(2) ?
C4 C5 C6 C1 . . . . -0.1(3) ?
C4 C5 C6 C7 . . . . 179.1(2) ?
C1 C6 C7 C8 . . . . -1.8(3) ?
C5 C6 C7 C8 . . . . 178.9(2) ?
C6 C7 C8 C9 . . . . -1.1(4) ?
C1 N1 C9 C8 . . . . -0.5(3) ?
C1 N1 C9 C10 . . . . 179.4(2) ?
C7 C8 C9 N1 . . . . 2.3(3) ?
C7 C8 C9 C10 . . . . -177.6(2) ?
C19 N2 C11 C16 . . . . -0.9(3) ?
C19 N2 C11 C12 . . . . 178.4(2) ?
La1 O2 C12 C13 . . . . 75.9(6) ?
La1 O2 C12 C11 . . . . -103.9(5) ?
N2 C11 C12 O2 . . . . -0.3(3) ?
C16 C11 C12 O2 . . . . 178.99(19) ?
N2 C11 C12 C13 . . . . 179.88(19) ?
C16 C11 C12 C13 . . . . -0.8(3) ?
O2 C12 C13 C14 . . . . 179.9(2) ?
C11 C12 C13 C14 . . . . -0.3(3) ?
C12 C13 C14 C15 . . . . 0.8(4) ?
C13 C14 C15 C16 . . . . -0.1(4) ?
N2 C11 C16 C15 . . . . -179.2(2) ?
C12 C11 C16 C15 . . . . 1.4(3) ?
N2 C11 C16 C17 . . . . 2.4(3) ?
C12 C11 C16 C17 . . . . -176.9(2) ?
C14 C15 C16 C11 . . . . -1.0(3) ?
C14 C15 C16 C17 . . . . 177.2(2) ?
C11 C16 C17 C18 . . . . -2.3(4) ?
C15 C16 C17 C18 . . . . 179.4(2) ?
C16 C17 C18 C19 . . . . 0.7(4) ?
C11 N2 C19 C18 . . . . -0.8(3) ?
C11 N2 C19 C20 . . . . 178.9(2) ?
C17 C18 C19 N2 . . . . 0.9(4) ?
C17 C18 C19 C20 . . . . -178.8(2) ?
